data_2312472
loop_
_publ_author_name
'Thomas, Jarrod R.'
'Sulway, Scott A.'

_publ_section_title
;
 Borotropic shifting of the [hydrotris(2'-furyl)pyrazol-1-yl]borate ligand
 in high-coordinate lanthanide complexes.
;
_journal_coeditor_code UX3004
_journal_issue 5
_journal_name_full 'Acta crystallographica. Section C, Structural chemistry'
_journal_paper_doi 10.1107/S2053229624003115
_journal_volume 80
_journal_year 2024
_chemical_formula_iupac '[Ce (C21 H16 B1 N6 O3)2] (C24 H20 B), 2C H2 Cl2'
_chemical_formula_moiety 'C42 H32 B2 Ce N12 O6 +, C24 H20 B -, 2(C H2 Cl2)'
_chemical_formula_sum 'C68 H56 B3 Ce Cl4 N12 O6'
_chemical_formula_weight 1451.59
_chemical_name_systematic
;
Bis{hydrotris[3-(furan-2-yl)pyrazol-1-yl]borato}cerium(III)
tetraphenylborate dichloromethane disolvate
;
_space_group_crystal_system monoclinic
_space_group_IT_number 14
_space_group_name_Hall '-P 2ybc'
_space_group_name_H-M_alt 'P 1 21/c 1'
_atom_sites_solution_hydrogens mixed
_atom_sites_solution_primary dual
_audit_creation_method
;
Olex2 1.3
(compiled 2020.11.12 svn.r5f609507 for OlexSys, GUI svn.r6408)
;
_cell_angle_alpha 90
_cell_angle_beta 90.166(2)
_cell_angle_gamma 90
_cell_formula_units_Z 4
_cell_length_a 11.2742(5)
_cell_length_b 27.1355(13)
_cell_length_c 21.3644(10)
_cell_measurement_reflns_used 9697
_cell_measurement_temperature 100.0
_cell_measurement_theta_max 30.552
_cell_measurement_theta_min 2.174
_cell_volume 6536.0(5)
_computing_cell_refinement
;
SAINT (Bruker, 2019)
;
_computing_data_collection
;
APEX3 (Bruker, 2019)
;
_computing_data_reduction
;
SAINT (Bruker, 2019)
;
_computing_molecular_graphics
;
OLEX2 (Dolomanov <i>et al.</i>,  2009)
;
_computing_publication_material
;
OLEX2 (Dolomanov <i>et al.</i>,  2009)
;
_computing_structure_refinement
;
SHELXL2019 (Sheldrick, 2015<i>b</i>)
;
_computing_structure_solution
;
SHELXT2014 (Sheldrick, 2015<i>a</i>)
;
_diffrn_ambient_temperature 100.0
_diffrn_measured_fraction_theta_full 0.998
_diffrn_measured_fraction_theta_max 0.998
_diffrn_measurement_device_type 'Bruker D8 QUEST'
_diffrn_measurement_method '\f and \w scans'
_diffrn_radiation_type MoK\a
_diffrn_radiation_wavelength 0.71073
_diffrn_reflns_av_R_equivalents 0.0561
_diffrn_reflns_av_unetI/netI 0.0136
_diffrn_reflns_limit_h_max 15
_diffrn_reflns_limit_h_min -15
_diffrn_reflns_limit_k_max 36
_diffrn_reflns_limit_k_min -36
_diffrn_reflns_limit_l_max 28
_diffrn_reflns_limit_l_min -28
_diffrn_reflns_number 596858
_diffrn_reflns_theta_full 25.242
_diffrn_reflns_theta_max 28.282
_diffrn_reflns_theta_min 1.778
_diffrn_source_current 1.4
_diffrn_source_power 0.07
_diffrn_source_voltage 50.0
_diffrn_standards_number 0
_exptl_absorpt_coefficient_mu 0.923
_exptl_absorpt_correction_T_max 0.7461
_exptl_absorpt_correction_T_min 0.6294
_exptl_absorpt_correction_type multi-scan
_exptl_absorpt_process_details
;
(SADABS; Bruker, 2016)
;
_exptl_crystal_colour 'clear colourless'
_exptl_crystal_density_diffrn 1.475
_exptl_crystal_description block
_exptl_crystal_F_000 2948
_exptl_crystal_size_max 0.3
_exptl_crystal_size_mid 0.25
_exptl_crystal_size_min 0.05
_refine_diff_density_max 1.641
_refine_diff_density_min -1.421
_refine_ls_extinction_method none
_refine_ls_goodness_of_fit_ref 1.064
_refine_ls_hydrogen_treatment mixed
_refine_ls_matrix_type full
_refine_ls_number_parameters 855
_refine_ls_number_reflns 16177
_refine_ls_number_restraints 0
_refine_ls_restrained_S_all 1.064
_refine_ls_R_factor_all 0.0364
_refine_ls_R_factor_gt 0.0316
_refine_ls_shift/su_max 0.003
_refine_ls_shift/su_mean 0.000
_refine_ls_structure_factor_coef Fsqd
_refine_ls_weighting_details 'w=1/[\s^2^(Fo^2^)+(0.0347P)^2^+12.1467P] where P=(Fo^2^+2Fc^2^)/3'
_refine_ls_weighting_scheme calc
_refine_ls_wR_factor_gt 0.0806
_refine_ls_wR_factor_ref 0.0851
_reflns_number_gt 14693
_reflns_number_total 16177
_reflns_threshold_expression 'I > 2\s(I)'
_cod_data_source_file ux3004.cif
_cod_data_source_block 1Ce
_cod_database_code 2312472
_shelx_space_group_comment
;
The symmetry employed for this shelxl refinement is uniquely defined
by the following loop, which should always be used as a source of
symmetry information in preference to the above space-group names.
They are only intended as comments.
;
_shelx_estimated_absorpt_t_min 0.769
_shelx_estimated_absorpt_t_max 0.955

loop_
_space_group_symop_operation_xyz
'x, y, z'
'-x, y+1/2, -z+1/2'
'-x, -y, -z'
'x, -y-1/2, z-1/2'

loop_
_atom_site_type_symbol
_atom_site_label
_atom_site_fract_x
_atom_site_fract_y
_atom_site_fract_z
_atom_site_U_iso_or_equiv
_atom_site_adp_type
_atom_site_calc_flag
_atom_site_occupancy
_atom_site_disorder_assembly
_atom_site_disorder_group
Ce Ce1 0.53330(2) 0.76013(2) 0.42575(2) 0.01307(4) Uani d 1 . .
Cl Cl2 -0.06877(7) 0.85783(3) 0.73572(4) 0.04465(17) Uani d 1 . .
Cl Cl1 0.10738(9) 0.88399(5) 0.64384(5) 0.0665(3) Uani d 1 . .
Cl Cl3 0.59851(12) 1.03969(4) 0.33400(7) 0.0916(5) Uani d 1 . .
Cl Cl4 0.76490(17) 0.99847(6) 0.42623(9) 0.1081(5) Uani d 1 . .
O O2 0.35199(13) 0.70166(5) 0.47675(7) 0.0182(3) Uani d 1 . .
O O6 0.71650(14) 0.82000(6) 0.37269(7) 0.0202(3) Uani d 1 . .
O O3 0.47052(14) 0.82561(6) 0.32425(7) 0.0203(3) Uani d 1 . .
O O5 0.29552(13) 0.79900(6) 0.42512(7) 0.0206(3) Uani d 1 . .
O O4 0.59703(14) 0.69429(6) 0.52663(7) 0.0198(3) Uani d 1 . .
O O1 0.77182(13) 0.72313(6) 0.42660(7) 0.0205(3) Uani d 1 . .
N N4 0.44323(15) 0.78050(6) 0.53662(8) 0.0153(3) Uani d 1 . .
N N10 0.37076(15) 0.72760(6) 0.34552(8) 0.0152(3) Uani d 1 . .
N N12 0.62544(15) 0.74052(6) 0.31423(8) 0.0156(3) Uani d 1 . .
N N3 0.46896(15) 0.81907(7) 0.57524(8) 0.0179(3) Uani d 1 . .
N N11 0.59512(15) 0.70306(7) 0.27473(8) 0.0166(3) Uani d 1 . .
N N7 0.54252(15) 0.63865(6) 0.35333(8) 0.0166(3) Uani d 1 . .
N N1 0.68313(16) 0.83167(7) 0.54746(8) 0.0184(3) Uani d 1 . .
N N8 0.55777(15) 0.66421(6) 0.40770(8) 0.0155(3) Uani d 1 . .
N N9 0.38172(15) 0.68953(6) 0.30432(8) 0.0156(3) Uani d 1 . .
N N6 0.51236(15) 0.85745(6) 0.44212(8) 0.0164(3) Uani d 1 . .
N N2 0.69552(15) 0.79433(7) 0.50530(8) 0.0169(3) Uani d 1 . .
N N5 0.52418(17) 0.88323(7) 0.49664(9) 0.0200(4) Uani d 1 . .
C C43 0.06132(18) 0.89895(8) 0.17425(10) 0.0185(4) Uani d 1 . .
C C44 0.12582(19) 0.86701(8) 0.21334(10) 0.0214(4) Uani d 1 . .
H H44 0.181588 0.880806 0.241783 0.026 Uiso calc 1 . .
C C55 -0.04179(19) 0.98964(8) 0.16678(10) 0.0212(4) Uani d 1 . .
C C11 0.31213(18) 0.71052(8) 0.53672(9) 0.0162(4) Uani d 1 . .
C C60 -0.0426(2) 1.03965(8) 0.14950(11) 0.0229(4) Uani d 1 . .
H H60 0.030038 1.054708 0.137768 0.028 Uiso calc 1 . .
C C31 0.25556(18) 0.74013(7) 0.34474(10) 0.0166(4) Uani d 1 . .
C C1 0.7871(2) 0.83969(9) 0.57752(11) 0.0244(4) Uani d 1 . .
H H1 0.800569 0.863904 0.608870 0.029 Uiso calc 1 . .
C C14 0.29604(19) 0.65888(8) 0.45727(10) 0.0196(4) Uani d 1 . .
H H14 0.306617 0.643753 0.417579 0.024 Uiso calc 1 . .
C C48 -0.01810(19) 0.87551(9) 0.13278(11) 0.0222(4) Uani d 1 . .
H H48 -0.062336 0.895213 0.104320 0.027 Uiso calc 1 . .
C C49 0.14511(19) 0.97993(8) 0.23690(11) 0.0214(4) Uani d 1 . .
C C13 0.22461(19) 0.64184(8) 0.50263(11) 0.0210(4) Uani d 1 . .
H H13 0.176108 0.613253 0.500634 0.025 Uiso calc 1 . .
C C39 0.75964(18) 0.80965(8) 0.31363(10) 0.0180(4) Uani d 1 . .
C C24 0.59757(18) 0.63093(8) 0.44955(10) 0.0179(4) Uani d 1 . .
C C23 0.6093(2) 0.58437(8) 0.42234(11) 0.0242(4) Uani d 1 . .
H H23 0.636253 0.554835 0.441540 0.029 Uiso calc 1 . .
C C22 0.5729(2) 0.59102(8) 0.36158(11) 0.0221(4) Uani d 1 . .
H H22 0.569609 0.566109 0.330380 0.027 Uiso calc 1 . .
C C61 0.17096(19) 0.96765(8) 0.11149(11) 0.0201(4) Uani d 1 . .
C C12 0.23540(19) 0.67482(8) 0.55437(11) 0.0212(4) Uani d 1 . .
H H12 0.196323 0.672211 0.593566 0.025 Uiso calc 1 . .
C C62 0.1330(2) 0.98525(8) 0.05304(11) 0.0224(4) Uani d 1 . .
H H62 0.052945 0.995563 0.048488 0.027 Uiso calc 1 . .
C C10 0.35885(18) 0.75440(8) 0.56584(10) 0.0168(4) Uani d 1 . .
C C41 0.8471(2) 0.87829(9) 0.34764(12) 0.0267(5) Uani d 1 . .
H H41 0.896181 0.906686 0.349751 0.032 Uiso calc 1 . .
C C29 0.27493(19) 0.67854(8) 0.27907(10) 0.0190(4) Uani d 1 . .
H H29 0.260046 0.653248 0.249325 0.023 Uiso calc 1 . .
C C42 0.7723(2) 0.86261(8) 0.39207(11) 0.0234(4) Uani d 1 . .
H H42 0.759601 0.878490 0.431110 0.028 Uiso calc 1 . .
C C45 0.1117(2) 0.81600(8) 0.21227(11) 0.0244(4) Uani d 1 . .
H H45 0.157896 0.795914 0.239394 0.029 Uiso calc 1 . .
C C63 0.2080(2) 0.98827(8) 0.00121(11) 0.0243(4) Uani d 1 . .
H H63 0.178718 1.000720 -0.037411 0.029 Uiso calc 1 . .
C C30 0.19140(19) 0.70996(8) 0.30348(10) 0.0203(4) Uani d 1 . .
H H30 0.108883 0.711003 0.294442 0.024 Uiso calc 1 . .
C C28 0.6221(2) 0.70062(9) 0.58943(10) 0.0233(4) Uani d 1 . .
H H28 0.613450 0.730680 0.611756 0.028 Uiso calc 1 . .
C C46 0.0304(2) 0.79439(9) 0.17175(11) 0.0257(5) Uani d 1 . .
H H46 0.019352 0.759688 0.171380 0.031 Uiso calc 1 . .
C C64 0.3253(2) 0.97306(8) 0.00614(12) 0.0256(5) Uani d 1 . .
H H64 0.376465 0.974561 -0.029061 0.031 Uiso calc 1 . .
C C17 0.4756(2) 0.89038(8) 0.39919(10) 0.0208(4) Uani d 1 . .
C C3 0.80888(18) 0.77949(8) 0.50991(10) 0.0190(4) Uani d 1 . .
C C26 0.6611(2) 0.62221(9) 0.56522(11) 0.0244(4) Uani d 1 . .
H H26 0.684787 0.588699 0.568411 0.029 Uiso calc 1 . .
C C59 -0.1455(2) 1.06798(9) 0.14887(11) 0.0266(5) Uani d 1 . .
H H59 -0.141724 1.101705 0.137095 0.032 Uiso calc 1 . .
C C38 0.71046(18) 0.76610(8) 0.28457(9) 0.0165(4) Uani d 1 . .
C C27 0.6605(2) 0.65793(9) 0.61436(11) 0.0255(5) Uani d 1 . .
H H27 0.682912 0.652557 0.656705 0.031 Uiso calc 1 . .
C C56 -0.1523(2) 0.97029(9) 0.18375(13) 0.0313(5) Uani d 1 . .
H H56 -0.156601 0.936764 0.196364 0.038 Uiso calc 1 . .
C C65 0.3665(2) 0.95570(9) 0.06310(12) 0.0266(5) Uani d 1 . .
H H65 0.446673 0.945369 0.067248 0.032 Uiso calc 1 . .
C C21 0.4523(2) 0.81892(9) 0.26069(10) 0.0233(4) Uani d 1 . .
H H21 0.455687 0.788082 0.239727 0.028 Uiso calc 1 . .
C C15 0.4944(3) 0.93071(9) 0.48774(13) 0.0322(5) Uani d 1 . .
H H15 0.495224 0.955695 0.518894 0.039 Uiso calc 1 . .
C C66 0.2906(2) 0.95337(8) 0.11437(12) 0.0239(4) Uani d 1 . .
H H66 0.321164 0.941577 0.153056 0.029 Uiso calc 1 . .
C C37 0.7362(2) 0.74517(9) 0.22626(10) 0.0214(4) Uani d 1 . .
H H37 0.792598 0.756030 0.196337 0.026 Uiso calc 1 . .
C C40 0.8393(2) 0.84445(9) 0.29651(11) 0.0245(4) Uani d 1 . .
H H40 0.881625 0.846050 0.258171 0.029 Uiso calc 1 . .
C C32 0.21357(18) 0.77990(8) 0.38371(10) 0.0188(4) Uani d 1 . .
C C8 0.4013(2) 0.81684(9) 0.62712(10) 0.0232(4) Uani d 1 . .
H H8 0.402915 0.839777 0.660706 0.028 Uiso calc 1 . .
C C36 0.66117(19) 0.70533(9) 0.22213(10) 0.0218(4) Uani d 1 . .
H H36 0.656560 0.683048 0.187915 0.026 Uiso calc 1 . .
C C47 -0.0344(2) 0.82452(9) 0.13181(11) 0.0247(5) Uani d 1 . .
H H47 -0.090201 0.810357 0.103656 0.030 Uiso calc 1 . .
C C9 0.3293(2) 0.77586(9) 0.62349(10) 0.0238(4) Uani d 1 . .
H H9 0.272774 0.764718 0.653173 0.029 Uiso calc 1 . .
C C50 0.2257(2) 1.01920(9) 0.23666(12) 0.0270(5) Uani d 1 . .
H H50 0.249388 1.032596 0.197561 0.032 Uiso calc 1 . .
C C25 0.62125(18) 0.64566(8) 0.51297(10) 0.0184(4) Uani d 1 . .
C C2 0.8701(2) 0.80713(10) 0.55530(11) 0.0264(5) Uani d 1 . .
H H2 0.950661 0.803979 0.567778 0.032 Uiso calc 1 . .
C C58 -0.2529(2) 1.04738(10) 0.16526(13) 0.0331(6) Uani d 1 . .
H H58 -0.323412 1.066571 0.164471 0.040 Uiso calc 1 . .
C C18 0.45732(19) 0.87548(8) 0.33518(10) 0.0204(4) Uani d 1 . .
C C54 0.1132(2) 0.96298(10) 0.29663(12) 0.0316(5) Uani d 1 . .
H H54 0.057273 0.936898 0.299602 0.038 Uiso calc 1 . .
B B3 0.0834(2) 0.95887(9) 0.17209(12) 0.0192(4) Uani d 1 . .
C C7 0.8289(2) 0.68616(9) 0.39408(11) 0.0251(5) Uani d 1 . .
H H7 0.795216 0.667851 0.360563 0.030 Uiso calc 1 . .
C C4 0.85120(19) 0.73990(8) 0.47085(10) 0.0205(4) Uani d 1 . .
C C20 0.4292(2) 0.86223(10) 0.23298(11) 0.0286(5) Uani d 1 . .
H H20 0.414126 0.867469 0.189718 0.034 Uiso calc 1 . .
C C16 0.4625(3) 0.93712(9) 0.42611(13) 0.0336(6) Uani d 1 . .
H H16 0.437332 0.966644 0.406222 0.040 Uiso calc 1 . .
C C5 0.9543(2) 0.71449(10) 0.46639(12) 0.0298(5) Uani d 1 . .
H H5 1.023302 0.718863 0.491427 0.036 Uiso calc 1 . .
C C35 0.2377(2) 0.83537(9) 0.45824(11) 0.0252(5) Uani d 1 . .
H H35 0.272587 0.854812 0.490372 0.030 Uiso calc 1 . .
C C51 0.2727(2) 1.03948(10) 0.29135(14) 0.0340(6) Uani d 1 . .
H H51 0.327314 1.066064 0.288899 0.041 Uiso calc 1 . .
C C19 0.4316(2) 0.89904(9) 0.28091(12) 0.0307(5) Uani d 1 . .
H H19 0.417846 0.933338 0.275695 0.037 Uiso calc 1 . .
C C67 0.0138(3) 0.90635(12) 0.70285(14) 0.0401(6) Uani d 1 . .
H H67A -0.040844 0.931277 0.685049 0.048 Uiso calc 1 . .
H H67B 0.061893 0.922454 0.735855 0.048 Uiso calc 1 . .
C C57 -0.2564(2) 0.99824(11) 0.18290(15) 0.0389(6) Uani d 1 . .
H H57 -0.329604 0.983539 0.194423 0.047 Uiso calc 1 . .
C C53 0.1598(3) 0.98265(11) 0.35184(13) 0.0410(7) Uani d 1 . .
H H53 0.136335 0.969655 0.391192 0.049 Uiso calc 1 . .
C C33 0.1084(2) 0.80354(9) 0.39004(12) 0.0289(5) Uani d 1 . .
H H33 0.037790 0.797547 0.366914 0.035 Uiso calc 1 . .
C C34 0.1250(2) 0.83929(10) 0.43843(13) 0.0313(5) Uani d 1 . .
H H34 0.067033 0.861640 0.453720 0.038 Uiso calc 1 . .
C C52 0.2400(3) 1.02102(11) 0.34920(14) 0.0377(6) Uani d 1 . .
H H52 0.272393 1.034557 0.386536 0.045 Uiso calc 1 . .
C C6 0.9390(2) 0.67988(10) 0.41674(12) 0.0317(5) Uani d 1 . .
H H6 0.996029 0.656731 0.402423 0.038 Uiso calc 1 . .
B B2 0.5020(2) 0.66421(9) 0.29300(10) 0.0167(4) Uani d 1 . .
B B1 0.5633(2) 0.85762(9) 0.55766(11) 0.0185(4) Uani d 1 . .
C C68 0.7129(5) 0.99680(17) 0.3474(3) 0.0855(16) Uani d 1 . .
H H68A 0.779701 1.003923 0.318874 0.103 Uiso calc 1 . .
H H68B 0.683409 0.963266 0.337840 0.103 Uiso calc 1 . .
H H1A 0.572(2) 0.8856(10) 0.5950(13) 0.022(7) Uiso d 1 . .
H H2A 0.495(2) 0.6368(10) 0.2541(13) 0.023(7) Uiso d 1 . .

loop_
_atom_site_aniso_label
_atom_site_aniso_U_11
_atom_site_aniso_U_22
_atom_site_aniso_U_33
_atom_site_aniso_U_12
_atom_site_aniso_U_13
_atom_site_aniso_U_23
Ce1 0.01370(6) 0.01361(6) 0.01191(6) -0.00026(4) 0.00097(4) -0.00070(4)
Cl2 0.0421(4) 0.0414(4) 0.0504(4) 0.0011(3) -0.0054(3) 0.0101(3)
Cl1 0.0564(5) 0.0932(8) 0.0499(5) 0.0007(5) 0.0127(4) -0.0089(5)
Cl3 0.0948(9) 0.0524(6) 0.1281(11) 0.0308(6) 0.0570(8) 0.0230(6)
Cl4 0.1370(14) 0.0737(8) 0.1137(12) -0.0045(9) 0.0172(10) -0.0075(8)
O2 0.0216(7) 0.0174(7) 0.0155(7) -0.0051(6) 0.0038(5) -0.0022(5)
O6 0.0209(7) 0.0217(7) 0.0182(7) -0.0052(6) 0.0047(6) -0.0022(6)
O3 0.0257(8) 0.0182(7) 0.0169(7) 0.0024(6) -0.0023(6) 0.0012(6)
O5 0.0172(7) 0.0207(7) 0.0238(8) 0.0021(6) -0.0006(6) -0.0041(6)
O4 0.0240(7) 0.0203(7) 0.0151(7) 0.0032(6) -0.0024(6) -0.0001(6)
O1 0.0162(7) 0.0246(8) 0.0205(7) 0.0030(6) -0.0003(6) -0.0036(6)
N4 0.0167(8) 0.0151(8) 0.0143(7) -0.0008(6) 0.0011(6) -0.0024(6)
N10 0.0154(8) 0.0156(8) 0.0145(8) 0.0001(6) -0.0004(6) 0.0003(6)
N12 0.0168(8) 0.0165(8) 0.0136(8) 0.0005(6) 0.0021(6) 0.0001(6)
N3 0.0185(8) 0.0190(8) 0.0161(8) -0.0015(6) 0.0018(6) -0.0040(6)
N11 0.0173(8) 0.0198(8) 0.0128(7) 0.0001(6) 0.0019(6) -0.0018(6)
N7 0.0187(8) 0.0150(8) 0.0160(8) 0.0013(6) 0.0011(6) -0.0025(6)
N1 0.0182(8) 0.0218(9) 0.0153(8) -0.0042(7) -0.0002(6) -0.0026(7)
N8 0.0166(8) 0.0166(8) 0.0133(7) 0.0013(6) 0.0006(6) 0.0006(6)
N9 0.0165(8) 0.0171(8) 0.0132(7) -0.0016(6) -0.0010(6) 0.0004(6)
N6 0.0175(8) 0.0157(8) 0.0161(8) -0.0009(6) 0.0010(6) -0.0004(6)
N2 0.0165(8) 0.0191(8) 0.0150(8) -0.0008(6) -0.0002(6) -0.0015(6)
N5 0.0246(9) 0.0150(8) 0.0205(9) -0.0006(7) 0.0000(7) -0.0025(7)
C43 0.0146(9) 0.0201(10) 0.0208(10) 0.0000(7) 0.0045(7) 0.0015(8)
C44 0.0199(10) 0.0228(10) 0.0216(10) 0.0000(8) 0.0015(8) 0.0019(8)
C55 0.0198(10) 0.0221(10) 0.0216(10) 0.0031(8) 0.0018(8) 0.0004(8)
C11 0.0155(9) 0.0187(9) 0.0145(9) 0.0014(7) 0.0031(7) -0.0002(7)
C60 0.0226(10) 0.0215(10) 0.0247(11) 0.0009(8) 0.0003(8) -0.0009(8)
C31 0.0156(9) 0.0178(9) 0.0164(9) -0.0010(7) 0.0003(7) 0.0039(7)
C1 0.0225(10) 0.0316(12) 0.0191(10) -0.0066(9) -0.0038(8) -0.0033(9)
C14 0.0219(10) 0.0147(9) 0.0223(10) -0.0018(8) -0.0007(8) -0.0028(8)
C48 0.0158(9) 0.0263(11) 0.0245(11) 0.0026(8) 0.0009(8) 0.0000(9)
C49 0.0188(10) 0.0204(10) 0.0251(11) 0.0013(8) 0.0007(8) 0.0008(8)
C13 0.0189(10) 0.0160(9) 0.0281(11) -0.0022(8) 0.0006(8) 0.0008(8)
C39 0.0150(9) 0.0209(10) 0.0182(9) 0.0014(7) 0.0030(7) 0.0021(8)
C24 0.0181(9) 0.0158(9) 0.0197(10) 0.0017(7) -0.0001(7) 0.0023(7)
C23 0.0293(11) 0.0172(10) 0.0262(11) 0.0048(8) -0.0018(9) 0.0002(8)
C22 0.0236(10) 0.0170(10) 0.0256(11) 0.0036(8) -0.0005(8) -0.0029(8)
C61 0.0198(10) 0.0163(9) 0.0242(10) -0.0006(8) 0.0022(8) 0.0009(8)
C12 0.0188(10) 0.0225(10) 0.0224(10) -0.0022(8) 0.0058(8) 0.0014(8)
C62 0.0213(10) 0.0214(10) 0.0245(11) 0.0005(8) 0.0011(8) -0.0011(8)
C10 0.0149(9) 0.0195(9) 0.0161(9) 0.0000(7) 0.0022(7) 0.0008(7)
C41 0.0214(10) 0.0230(11) 0.0358(13) -0.0053(9) 0.0064(9) -0.0005(9)
C29 0.0199(10) 0.0203(10) 0.0168(9) -0.0053(8) -0.0025(7) 0.0021(8)
C42 0.0214(10) 0.0214(10) 0.0275(11) -0.0046(8) 0.0007(8) -0.0040(9)
C45 0.0262(11) 0.0214(10) 0.0255(11) 0.0039(8) 0.0057(9) 0.0054(8)
C63 0.0297(11) 0.0214(10) 0.0219(10) -0.0034(9) 0.0017(9) -0.0030(8)
C30 0.0164(9) 0.0234(10) 0.0210(10) -0.0034(8) -0.0026(8) 0.0030(8)
C28 0.0251(11) 0.0309(12) 0.0139(9) 0.0010(9) -0.0026(8) -0.0016(8)
C46 0.0248(11) 0.0204(10) 0.0320(12) -0.0021(8) 0.0128(9) -0.0013(9)
C64 0.0285(11) 0.0191(10) 0.0292(12) -0.0056(9) 0.0105(9) -0.0068(9)
C17 0.0233(10) 0.0167(9) 0.0223(10) 0.0005(8) -0.0009(8) 0.0025(8)
C3 0.0151(9) 0.0255(10) 0.0163(9) -0.0020(8) -0.0014(7) 0.0020(8)
C26 0.0260(11) 0.0235(11) 0.0236(11) 0.0004(9) -0.0045(9) 0.0064(9)
C59 0.0297(12) 0.0228(11) 0.0274(11) 0.0066(9) -0.0014(9) -0.0004(9)
C38 0.0138(9) 0.0214(10) 0.0142(9) 0.0013(7) 0.0025(7) 0.0033(7)
C27 0.0245(11) 0.0344(12) 0.0175(10) -0.0022(9) -0.0036(8) 0.0053(9)
C56 0.0239(11) 0.0257(12) 0.0444(15) 0.0025(9) 0.0100(10) 0.0056(10)
C65 0.0215(10) 0.0208(10) 0.0375(13) 0.0014(8) 0.0068(9) -0.0021(9)
C21 0.0237(10) 0.0285(11) 0.0176(10) 0.0036(9) -0.0023(8) -0.0008(8)
C15 0.0478(15) 0.0165(11) 0.0321(13) 0.0019(10) -0.0040(11) -0.0035(9)
C66 0.0222(10) 0.0192(10) 0.0303(12) 0.0025(8) 0.0020(9) 0.0030(9)
C37 0.0191(10) 0.0288(11) 0.0165(10) -0.0007(8) 0.0044(8) 0.0014(8)
C40 0.0208(10) 0.0246(11) 0.0281(11) -0.0019(8) 0.0090(9) 0.0013(9)
C32 0.0152(9) 0.0204(10) 0.0209(10) -0.0011(8) -0.0006(7) 0.0008(8)
C8 0.0242(10) 0.0288(11) 0.0168(10) -0.0016(9) 0.0054(8) -0.0062(8)
C36 0.0209(10) 0.0294(11) 0.0150(9) 0.0012(8) 0.0040(8) -0.0021(8)
C47 0.0176(10) 0.0285(11) 0.0282(11) -0.0036(8) 0.0050(8) -0.0072(9)
C9 0.0243(11) 0.0294(11) 0.0178(10) -0.0046(9) 0.0076(8) -0.0038(9)
C50 0.0237(11) 0.0247(11) 0.0326(12) -0.0033(9) -0.0001(9) 0.0003(9)
C25 0.0182(9) 0.0164(9) 0.0204(10) 0.0010(7) 0.0000(7) 0.0021(8)
C2 0.0187(10) 0.0361(13) 0.0243(11) -0.0026(9) -0.0045(8) -0.0018(9)
C58 0.0237(11) 0.0341(13) 0.0415(15) 0.0107(10) 0.0029(10) -0.0021(11)
C18 0.0209(10) 0.0168(9) 0.0235(10) 0.0022(8) -0.0009(8) 0.0026(8)
C54 0.0397(14) 0.0276(12) 0.0277(12) -0.0073(10) 0.0048(10) 0.0000(10)
B3 0.0166(10) 0.0184(11) 0.0226(11) 0.0001(8) 0.0018(8) 0.0023(9)
C7 0.0247(11) 0.0254(11) 0.0251(11) 0.0040(9) 0.0051(9) -0.0039(9)
C4 0.0152(9) 0.0271(11) 0.0190(10) 0.0009(8) -0.0008(8) 0.0018(8)
C20 0.0323(12) 0.0344(13) 0.0190(11) 0.0079(10) -0.0030(9) 0.0050(9)
C16 0.0530(16) 0.0161(10) 0.0316(13) 0.0048(10) -0.0056(11) 0.0014(9)
C5 0.0184(10) 0.0407(14) 0.0301(12) 0.0073(10) -0.0013(9) 0.0000(10)
C35 0.0249(11) 0.0227(11) 0.0280(11) 0.0023(9) 0.0034(9) -0.0069(9)
C51 0.0299(13) 0.0297(13) 0.0423(15) -0.0033(10) -0.0067(11) -0.0048(11)
C19 0.0408(14) 0.0243(11) 0.0269(12) 0.0065(10) -0.0032(10) 0.0073(9)
C67 0.0390(15) 0.0417(16) 0.0396(15) -0.0024(12) 0.0004(12) -0.0041(12)
C57 0.0216(12) 0.0357(14) 0.0593(18) 0.0044(10) 0.0125(12) 0.0048(13)
C53 0.0624(19) 0.0363(14) 0.0243(13) -0.0045(13) -0.0005(12) 0.0011(11)
C33 0.0193(10) 0.0307(12) 0.0366(13) 0.0046(9) -0.0032(9) -0.0051(10)
C34 0.0256(12) 0.0304(12) 0.0379(14) 0.0084(10) 0.0033(10) -0.0069(10)
C52 0.0450(16) 0.0341(14) 0.0339(14) 0.0027(12) -0.0131(12) -0.0067(11)
C6 0.0252(12) 0.0367(13) 0.0333(13) 0.0116(10) 0.0042(10) -0.0019(11)
B2 0.0199(10) 0.0174(10) 0.0129(10) 0.0000(8) 0.0009(8) -0.0008(8)
B1 0.0203(11) 0.0172(10) 0.0181(10) -0.0022(8) 0.0011(8) -0.0044(8)
C68 0.099(4) 0.053(2) 0.105(4) 0.024(2) 0.044(3) 0.007(2)

loop_
_atom_type_symbol
_atom_type_description
_atom_type_scat_dispersion_real
_atom_type_scat_dispersion_imag
_atom_type_scat_source
C C 0.0033 0.0016 'International Tables Vol C Tables 4.2.6.8 and 6.1.1.4'
H H 0.0000 0.0000 'International Tables Vol C Tables 4.2.6.8 and 6.1.1.4'
B B 0.0013 0.0007 'International Tables Vol C Tables 4.2.6.8 and 6.1.1.4'
Ce Ce -0.2486 2.6331 'International Tables Vol C Tables 4.2.6.8 and 6.1.1.4'
Cl Cl 0.1484 0.1585 'International Tables Vol C Tables 4.2.6.8 and 6.1.1.4'
N N 0.0061 0.0033 'International Tables Vol C Tables 4.2.6.8 and 6.1.1.4'
O O 0.0106 0.0060 'International Tables Vol C Tables 4.2.6.8 and 6.1.1.4'

loop_
_geom_angle_atom_site_label_1
_geom_angle_atom_site_label_2
_geom_angle_atom_site_label_3
_geom_angle_site_symmetry_1
_geom_angle_site_symmetry_3
_geom_angle
_geom_angle_publ_flag
O2 Ce1 O6 . . 179.40(5) ?
O2 Ce1 O3 . . 117.47(4) ?
O2 Ce1 O5 . . 62.00(5) ?
O2 Ce1 O4 . . 62.69(4) ?
O2 Ce1 O1 . . 118.86(5) ?
O6 Ce1 O3 . . 61.94(4) ?
O6 Ce1 O5 . . 117.55(5) ?
O6 Ce1 O4 . . 117.91(5) ?
O6 Ce1 O1 . . 61.59(5) ?
O5 Ce1 O3 . . 62.96(4) ?
O5 Ce1 O4 . . 117.35(5) ?
O4 Ce1 O3 . . 179.61(4) ?
O1 Ce1 O3 . . 116.56(5) ?
O1 Ce1 O5 . . 178.99(4) ?
O1 Ce1 O4 . . 63.13(4) ?
N4 Ce1 O2 . . 59.19(5) ?
N4 Ce1 O6 . . 121.09(5) ?
N4 Ce1 O3 . . 116.79(5) ?
N4 Ce1 O5 . . 64.34(5) ?
N4 Ce1 O4 . . 63.60(5) ?
N4 Ce1 O1 . . 115.51(5) ?
N4 Ce1 N10 . . 112.47(5) ?
N4 Ce1 N12 . . 179.36(5) ?
N4 Ce1 N8 . . 112.18(5) ?
N4 Ce1 N6 . . 68.98(5) ?
N4 Ce1 N2 . . 67.61(5) ?
N10 Ce1 O2 . . 63.98(5) ?
N10 Ce1 O6 . . 115.47(5) ?
N10 Ce1 O3 . . 63.46(5) ?
N10 Ce1 O5 . . 58.56(5) ?
N10 Ce1 O4 . . 116.46(5) ?
N10 Ce1 O1 . . 122.16(5) ?
N10 Ce1 N6 . . 110.58(5) ?
N10 Ce1 N2 . . 178.97(5) ?
N12 Ce1 O2 . . 121.44(5) ?
N12 Ce1 O6 . . 58.28(5) ?
N12 Ce1 O3 . . 62.97(5) ?
N12 Ce1 O5 . . 115.82(5) ?
N12 Ce1 O4 . . 116.64(5) ?
N12 Ce1 O1 . . 64.32(5) ?
N12 Ce1 N10 . . 68.00(5) ?
N12 Ce1 N6 . . 110.49(5) ?
N12 Ce1 N2 . . 111.91(5) ?
N8 Ce1 O2 . . 65.00(5) ?
N8 Ce1 O6 . . 115.13(5) ?
N8 Ce1 O3 . . 121.39(5) ?
N8 Ce1 O5 . . 117.19(5) ?
N8 Ce1 O4 . . 58.30(5) ?
N8 Ce1 O1 . . 63.81(5) ?
N8 Ce1 N10 . . 69.58(5) ?
N8 Ce1 N12 . . 68.34(5) ?
N8 Ce1 N6 . . 178.72(5) ?
N8 Ce1 N2 . . 111.38(5) ?
N6 Ce1 O2 . . 116.24(5) ?
N6 Ce1 O6 . . 63.62(5) ?
N6 Ce1 O3 . . 57.96(5) ?
N6 Ce1 O5 . . 63.68(5) ?
N6 Ce1 O4 . . 122.34(5) ?
N6 Ce1 O1 . . 115.32(5) ?
N2 Ce1 O2 . . 116.67(5) ?
N2 Ce1 O6 . . 63.88(5) ?
N2 Ce1 O3 . . 115.55(5) ?
N2 Ce1 O5 . . 120.88(5) ?
N2 Ce1 O4 . . 64.53(5) ?
N2 Ce1 O1 . . 58.38(5) ?
N2 Ce1 N6 . . 68.45(5) ?
C11 O2 Ce1 . . 120.06(12) ?
C11 O2 C14 . . 106.01(16) ?
C14 O2 Ce1 . . 133.48(12) ?
C39 O6 Ce1 . . 120.14(12) ?
C42 O6 Ce1 . . 133.27(13) ?
C42 O6 C39 . . 106.43(17) ?
C21 O3 Ce1 . . 133.67(13) ?
C18 O3 Ce1 . . 120.11(12) ?
C18 O3 C21 . . 106.17(17) ?
C32 O5 Ce1 . . 119.16(12) ?
C32 O5 C35 . . 106.35(17) ?
C35 O5 Ce1 . . 134.48(13) ?
C28 O4 Ce1 . . 134.24(13) ?
C25 O4 Ce1 . . 118.88(12) ?
C25 O4 C28 . . 106.53(17) ?
C7 O1 Ce1 . . 133.57(14) ?
C4 O1 Ce1 . . 119.71(12) ?
C4 O1 C7 . . 106.41(17) ?
N3 N4 Ce1 . . 128.49(12) ?
C10 N4 Ce1 . . 125.63(13) ?
C10 N4 N3 . . 105.87(16) ?
N9 N10 Ce1 . . 127.22(12) ?
C31 N10 Ce1 . . 126.11(13) ?
C31 N10 N9 . . 105.88(16) ?
N11 N12 Ce1 . . 127.33(12) ?
C38 N12 Ce1 . . 126.94(13) ?
C38 N12 N11 . . 105.72(16) ?
N4 N3 B1 . . 121.33(16) ?
C8 N3 N4 . . 110.06(17) ?
C8 N3 B1 . . 128.61(18) ?
N12 N11 B2 . . 121.56(16) ?
C36 N11 N12 . . 110.05(17) ?
C36 N11 B2 . . 128.33(18) ?
N8 N7 B2 . . 121.53(16) ?
C22 N7 N8 . . 110.18(17) ?
C22 N7 B2 . . 128.23(18) ?
N2 N1 B1 . . 121.68(17) ?
C1 N1 N2 . . 110.06(18) ?
C1 N1 B1 . . 128.23(19) ?
N7 N8 Ce1 . . 127.71(12) ?
C24 N8 Ce1 . . 126.69(13) ?
C24 N8 N7 . . 105.40(16) ?
N10 N9 B2 . . 121.41(16) ?
C29 N9 N10 . . 110.05(17) ?
C29 N9 B2 . . 128.52(18) ?
N5 N6 Ce1 . . 127.54(13) ?
C17 N6 Ce1 . . 126.43(14) ?
C17 N6 N5 . . 105.69(17) ?
N1 N2 Ce1 . . 127.58(13) ?
C3 N2 Ce1 . . 126.47(14) ?
C3 N2 N1 . . 105.88(17) ?
N6 N5 B1 . . 121.18(17) ?
C15 N5 N6 . . 110.30(19) ?
C15 N5 B1 . . 128.50(19) ?
C44 C43 C48 . . 114.9(2) ?
C44 C43 B3 . . 123.24(19) ?
C48 C43 B3 . . 121.62(19) ?
C43 C44 H44 . . 118.5 ?
C45 C44 C43 . . 123.0(2) ?
C45 C44 H44 . . 118.5 ?
C60 C55 B3 . . 120.9(2) ?
C56 C55 C60 . . 115.1(2) ?
C56 C55 B3 . . 123.8(2) ?
O2 C11 C10 . . 115.14(17) ?
C12 C11 O2 . . 110.13(18) ?
C12 C11 C10 . . 134.73(19) ?
C55 C60 H60 . . 118.6 ?
C59 C60 C55 . . 122.7(2) ?
C59 C60 H60 . . 118.6 ?
N10 C31 C30 . . 110.92(19) ?
N10 C31 C32 . . 120.07(18) ?
C30 C31 C32 . . 129.02(19) ?
N1 C1 H1 . . 125.6 ?
N1 C1 C2 . . 108.8(2) ?
C2 C1 H1 . . 125.6 ?
O2 C14 H14 . . 124.9 ?
C13 C14 O2 . . 110.19(19) ?
C13 C14 H14 . . 124.9 ?
C43 C48 H48 . . 118.7 ?
C47 C48 C43 . . 122.7(2) ?
C47 C48 H48 . . 118.7 ?
C50 C49 C54 . . 114.9(2) ?
C50 C49 B3 . . 122.2(2) ?
C54 C49 B3 . . 122.7(2) ?
C14 C13 H13 . . 126.5 ?
C14 C13 C12 . . 107.03(19) ?
C12 C13 H13 . . 126.5 ?
O6 C39 C38 . . 115.01(17) ?
C40 C39 O6 . . 109.90(19) ?
C40 C39 C38 . . 135.1(2) ?
N8 C24 C23 . . 111.21(19) ?
N8 C24 C25 . . 120.01(18) ?
C23 C24 C25 . . 128.8(2) ?
C24 C23 H23 . . 127.9 ?
C22 C23 C24 . . 104.26(19) ?
C22 C23 H23 . . 127.9 ?
N7 C22 C23 . . 108.95(19) ?
N7 C22 H22 . . 125.5 ?
C23 C22 H22 . . 125.5 ?
C62 C61 C66 . . 115.0(2) ?
C62 C61 B3 . . 124.55(19) ?
C66 C61 B3 . . 120.2(2) ?
C11 C12 C13 . . 106.63(19) ?
C11 C12 H12 . . 126.7 ?
C13 C12 H12 . . 126.7 ?
C61 C62 H62 . . 118.6 ?
C63 C62 C61 . . 122.8(2) ?
C63 C62 H62 . . 118.6 ?
N4 C10 C11 . . 119.57(18) ?
N4 C10 C9 . . 111.08(19) ?
C9 C10 C11 . . 129.34(19) ?
C42 C41 H41 . . 126.3 ?
C42 C41 C40 . . 107.5(2) ?
C40 C41 H41 . . 126.3 ?
N9 C29 H29 . . 125.6 ?
N9 C29 C30 . . 108.81(19) ?
C30 C29 H29 . . 125.6 ?
O6 C42 H42 . . 125.0 ?
C41 C42 O6 . . 109.9(2) ?
C41 C42 H42 . . 125.0 ?
C44 C45 H45 . . 119.8 ?
C46 C45 C44 . . 120.3(2) ?
C46 C45 H45 . . 119.8 ?
C62 C63 H63 . . 120.0 ?
C64 C63 C62 . . 120.0(2) ?
C64 C63 H63 . . 120.0 ?
C31 C30 H30 . . 127.8 ?
C29 C30 C31 . . 104.35(18) ?
C29 C30 H30 . . 127.8 ?
O4 C28 H28 . . 125.0 ?
C27 C28 O4 . . 110.0(2) ?
C27 C28 H28 . . 125.0 ?
C45 C46 H46 . . 120.7 ?
C47 C46 C45 . . 118.7(2) ?
C47 C46 H46 . . 120.7 ?
C63 C64 H64 . . 120.5 ?
C65 C64 C63 . . 119.0(2) ?
C65 C64 H64 . . 120.5 ?
N6 C17 C18 . . 120.26(19) ?
N6 C17 C16 . . 110.7(2) ?
C16 C17 C18 . . 129.0(2) ?
N2 C3 C2 . . 110.8(2) ?
N2 C3 C4 . . 119.81(19) ?
C2 C3 C4 . . 129.4(2) ?
C27 C26 H26 . . 126.8 ?
C25 C26 H26 . . 126.8 ?
C25 C26 C27 . . 106.4(2) ?
C60 C59 H59 . . 119.8 ?
C58 C59 C60 . . 120.4(2) ?
C58 C59 H59 . . 119.8 ?
N12 C38 C39 . . 119.55(18) ?
N12 C38 C37 . . 111.09(19) ?
C37 C38 C39 . . 129.34(19) ?
C28 C27 C26 . . 107.2(2) ?
C28 C27 H27 . . 126.4 ?
C26 C27 H27 . . 126.4 ?
C55 C56 H56 . . 118.6 ?
C57 C56 C55 . . 122.7(2) ?
C57 C56 H56 . . 118.6 ?
C64 C65 H65 . . 120.0 ?
C64 C65 C66 . . 120.1(2) ?
C66 C65 H65 . . 120.0 ?
O3 C21 H21 . . 124.9 ?
C20 C21 O3 . . 110.3(2) ?
C20 C21 H21 . . 124.9 ?
N5 C15 H15 . . 125.6 ?
N5 C15 C16 . . 108.7(2) ?
C16 C15 H15 . . 125.6 ?
C61 C66 H66 . . 118.5 ?
C65 C66 C61 . . 123.0(2) ?
C65 C66 H66 . . 118.5 ?
C38 C37 H37 . . 127.8 ?
C36 C37 C38 . . 104.30(19) ?
C36 C37 H37 . . 127.8 ?
C39 C40 C41 . . 106.3(2) ?
C39 C40 H40 . . 126.9 ?
C41 C40 H40 . . 126.9 ?
O5 C32 C31 . . 115.53(18) ?
C33 C32 O5 . . 110.1(2) ?
C33 C32 C31 . . 134.4(2) ?
N3 C8 H8 . . 125.5 ?
N3 C8 C9 . . 108.91(19) ?
C9 C8 H8 . . 125.5 ?
N11 C36 C37 . . 108.83(19) ?
N11 C36 H36 . . 125.6 ?
C37 C36 H36 . . 125.6 ?
C48 C47 H47 . . 119.8 ?
C46 C47 C48 . . 120.4(2) ?
C46 C47 H47 . . 119.8 ?
C10 C9 H9 . . 128.0 ?
C8 C9 C10 . . 104.08(19) ?
C8 C9 H9 . . 128.0 ?
C49 C50 H50 . . 118.6 ?
C51 C50 C49 . . 122.8(2) ?
C51 C50 H50 . . 118.6 ?
O4 C25 C24 . . 115.42(18) ?
C26 C25 O4 . . 109.83(19) ?
C26 C25 C24 . . 134.7(2) ?
C1 C2 C3 . . 104.4(2) ?
C1 C2 H2 . . 127.8 ?
C3 C2 H2 . . 127.8 ?
C59 C58 H58 . . 120.5 ?
C59 C58 C57 . . 118.9(2) ?
C57 C58 H58 . . 120.5 ?
O3 C18 C17 . . 114.86(18) ?
C19 C18 O3 . . 109.9(2) ?
C19 C18 C17 . . 135.2(2) ?
C49 C54 H54 . . 118.5 ?
C53 C54 C49 . . 123.1(2) ?
C53 C54 H54 . . 118.5 ?
C43 B3 C49 . . 112.47(18) ?
C43 B3 C61 . . 104.84(17) ?
C55 B3 C43 . . 111.94(18) ?
C55 B3 C49 . . 103.99(17) ?
C55 B3 C61 . . 112.87(18) ?
C61 B3 C49 . . 110.96(17) ?
O1 C7 H7 . . 125.0 ?
C6 C7 O1 . . 110.1(2) ?
C6 C7 H7 . . 125.0 ?
O1 C4 C3 . . 115.33(18) ?
C5 C4 O1 . . 109.8(2) ?
C5 C4 C3 . . 134.8(2) ?
C21 C20 H20 . . 126.5 ?
C21 C20 C19 . . 107.0(2) ?
C19 C20 H20 . . 126.5 ?
C17 C16 H16 . . 127.7 ?
C15 C16 C17 . . 104.6(2) ?
C15 C16 H16 . . 127.7 ?
C4 C5 H5 . . 126.7 ?
C4 C5 C6 . . 106.6(2) ?
C6 C5 H5 . . 126.7 ?
O5 C35 H35 . . 125.0 ?
C34 C35 O5 . . 110.1(2) ?
C34 C35 H35 . . 125.0 ?
C50 C51 H51 . . 119.9 ?
C52 C51 C50 . . 120.3(2) ?
C52 C51 H51 . . 119.9 ?
C18 C19 C20 . . 106.7(2) ?
C18 C19 H19 . . 126.7 ?
C20 C19 H19 . . 126.7 ?
Cl2 C67 H67A . . 109.6 ?
Cl2 C67 H67B . . 109.6 ?
Cl1 C67 Cl2 . . 110.35(17) ?
Cl1 C67 H67A . . 109.6 ?
Cl1 C67 H67B . . 109.6 ?
H67A C67 H67B . . 108.1 ?
C56 C57 H57 . . 120.0 ?
C58 C57 C56 . . 120.1(2) ?
C58 C57 H57 . . 120.0 ?
C54 C53 H53 . . 120.0 ?
C52 C53 C54 . . 119.9(3) ?
C52 C53 H53 . . 120.0 ?
C32 C33 H33 . . 126.8 ?
C32 C33 C34 . . 106.3(2) ?
C34 C33 H33 . . 126.8 ?
C35 C34 C33 . . 107.2(2) ?
C35 C34 H34 . . 126.4 ?
C33 C34 H34 . . 126.4 ?
C51 C52 H52 . . 120.5 ?
C53 C52 C51 . . 119.0(3) ?
C53 C52 H52 . . 120.5 ?
C7 C6 C5 . . 107.1(2) ?
C7 C6 H6 . . 126.4 ?
C5 C6 H6 . . 126.4 ?
N11 B2 N9 . . 109.63(17) ?
N11 B2 H2A . . 108.2(14) ?
N7 B2 N11 . . 108.75(17) ?
N7 B2 N9 . . 109.29(16) ?
N7 B2 H2A . . 110.1(14) ?
N9 B2 H2A . . 110.8(14) ?
N3 B1 N1 . . 109.33(17) ?
N3 B1 N5 . . 108.46(17) ?
N3 B1 H1A . . 110.6(14) ?
N1 B1 N5 . . 109.62(17) ?
N1 B1 H1A . . 109.7(14) ?
N5 B1 H1A . . 109.1(14) ?
Cl3 C68 Cl4 . . 112.1(3) ?
Cl3 C68 H68A . . 109.2 ?
Cl3 C68 H68B . . 109.2 ?
Cl4 C68 H68A . . 109.2 ?
Cl4 C68 H68B . . 109.2 ?
H68A C68 H68B . . 107.9 ?

loop_
_geom_bond_atom_site_label_1
_geom_bond_atom_site_label_2
_geom_bond_site_symmetry_2
_geom_bond_distance
_geom_bond_publ_flag
Ce1 O2 . 2.8099(14) ?
Ce1 O6 . 2.8643(15) ?
Ce1 O3 . 2.8900(15) ?
Ce1 O5 . 2.8808(15) ?
Ce1 O4 . 2.8885(15) ?
Ce1 O1 . 2.8704(15) ?
Ce1 N4 . 2.6383(17) ?
Ce1 N10 . 2.6566(17) ?
Ce1 N12 . 2.6558(17) ?
Ce1 N8 . 2.6458(17) ?
Ce1 N6 . 2.6744(17) ?
Ce1 N2 . 2.6600(17) ?
Cl2 C67 . 1.760(3) ?
Cl1 C67 . 1.754(3) ?
Cl3 C68 . 1.760(5) ?
Cl4 C68 . 1.781(6) ?
O2 C11 . 1.380(2) ?
O2 C14 . 1.385(2) ?
O6 C39 . 1.382(2) ?
O6 C42 . 1.379(3) ?
O3 C21 . 1.385(3) ?
O3 C18 . 1.381(3) ?
O5 C32 . 1.378(3) ?
O5 C35 . 1.379(3) ?
O4 C28 . 1.381(2) ?
O4 C25 . 1.379(3) ?
O1 C7 . 1.381(3) ?
O1 C4 . 1.377(3) ?
N4 N3 . 1.363(2) ?
N4 C10 . 1.342(3) ?
N10 N9 . 1.363(2) ?
N10 C31 . 1.343(3) ?
N12 N11 . 1.364(2) ?
N12 C38 . 1.344(3) ?
N3 C8 . 1.349(3) ?
N3 B1 . 1.539(3) ?
N11 C36 . 1.351(3) ?
N11 B2 . 1.539(3) ?
N7 N8 . 1.363(2) ?
N7 C22 . 1.348(3) ?
N7 B2 . 1.532(3) ?
N1 N2 . 1.363(2) ?
N1 C1 . 1.353(3) ?
N1 B1 . 1.539(3) ?
N8 C24 . 1.347(3) ?
N9 C29 . 1.351(3) ?
N9 B2 . 1.540(3) ?
N6 N5 . 1.365(2) ?
N6 C17 . 1.345(3) ?
N2 C3 . 1.343(3) ?
N5 C15 . 1.345(3) ?
N5 B1 . 1.541(3) ?
C43 C44 . 1.405(3) ?
C43 C48 . 1.410(3) ?
C43 B3 . 1.646(3) ?
C44 H44 . 0.9500 ?
C44 C45 . 1.393(3) ?
C55 C60 . 1.406(3) ?
C55 C56 . 1.400(3) ?
C55 B3 . 1.644(3) ?
C11 C12 . 1.353(3) ?
C11 C10 . 1.442(3) ?
C60 H60 . 0.9500 ?
C60 C59 . 1.391(3) ?
C31 C30 . 1.403(3) ?
C31 C32 . 1.444(3) ?
C1 H1 . 0.9500 ?
C1 C2 . 1.372(3) ?
C14 H14 . 0.9500 ?
C14 C13 . 1.344(3) ?
C48 H48 . 0.9500 ?
C48 C47 . 1.396(3) ?
C49 C50 . 1.400(3) ?
C49 C54 . 1.404(3) ?
C49 B3 . 1.650(3) ?
C13 H13 . 0.9500 ?
C13 C12 . 1.427(3) ?
C39 C38 . 1.445(3) ?
C39 C40 . 1.354(3) ?
C24 C23 . 1.397(3) ?
C24 C25 . 1.437(3) ?
C23 H23 . 0.9500 ?
C23 C22 . 1.372(3) ?
C22 H22 . 0.9500 ?
C61 C62 . 1.403(3) ?
C61 C66 . 1.405(3) ?
C61 B3 . 1.647(3) ?
C12 H12 . 0.9500 ?
C62 H62 . 0.9500 ?
C62 C63 . 1.397(3) ?
C10 C9 . 1.403(3) ?
C41 H41 . 0.9500 ?
C41 C42 . 1.341(3) ?
C41 C40 . 1.430(3) ?
C29 H29 . 0.9500 ?
C29 C30 . 1.374(3) ?
C42 H42 . 0.9500 ?
C45 H45 . 0.9500 ?
C45 C46 . 1.389(3) ?
C63 H63 . 0.9500 ?
C63 C64 . 1.389(3) ?
C30 H30 . 0.9500 ?
C28 H28 . 0.9500 ?
C28 C27 . 1.346(3) ?
C46 H46 . 0.9500 ?
C46 C47 . 1.388(3) ?
C64 H64 . 0.9500 ?
C64 C65 . 1.384(4) ?
C17 C18 . 1.440(3) ?
C17 C16 . 1.400(3) ?
C3 C2 . 1.405(3) ?
C3 C4 . 1.442(3) ?
C26 H26 . 0.9500 ?
C26 C27 . 1.429(3) ?
C26 C25 . 1.360(3) ?
C59 H59 . 0.9500 ?
C59 C58 . 1.380(4) ?
C38 C37 . 1.400(3) ?
C27 H27 . 0.9500 ?
C56 H56 . 0.9500 ?
C56 C57 . 1.398(3) ?
C65 H65 . 0.9500 ?
C65 C66 . 1.394(3) ?
C21 H21 . 0.9500 ?
C21 C20 . 1.341(3) ?
C15 H15 . 0.9500 ?
C15 C16 . 1.375(4) ?
C66 H66 . 0.9500 ?
C37 H37 . 0.9500 ?
C37 C36 . 1.375(3) ?
C40 H40 . 0.9500 ?
C32 C33 . 1.355(3) ?
C8 H8 . 0.9500 ?
C8 C9 . 1.378(3) ?
C36 H36 . 0.9500 ?
C47 H47 . 0.9500 ?
C9 H9 . 0.9500 ?
C50 H50 . 0.9500 ?
C50 C51 . 1.395(4) ?
C2 H2 . 0.9500 ?
C58 H58 . 0.9500 ?
C58 C57 . 1.386(4) ?
C18 C19 . 1.355(3) ?
C54 H54 . 0.9500 ?
C54 C53 . 1.396(4) ?
C7 H7 . 0.9500 ?
C7 C6 . 1.342(3) ?
C4 C5 . 1.355(3) ?
C20 H20 . 0.9500 ?
C20 C19 . 1.431(4) ?
C16 H16 . 0.9500 ?
C5 H5 . 0.9500 ?
C5 C6 . 1.427(4) ?
C35 H35 . 0.9500 ?
C35 C34 . 1.343(3) ?
C51 H51 . 0.9500 ?
C51 C52 . 1.384(4) ?
C19 H19 . 0.9500 ?
C67 H67A . 0.9900 ?
C67 H67B . 0.9900 ?
C57 H57 . 0.9500 ?
C53 H53 . 0.9500 ?
C53 C52 . 1.380(4) ?
C33 H33 . 0.9500 ?
C33 C34 . 1.430(4) ?
C34 H34 . 0.9500 ?
C52 H52 . 0.9500 ?
C6 H6 . 0.9500 ?
B2 H2A . 1.12(3) ?
B1 H1A . 1.11(3) ?
C68 H68A . 0.9900 ?
C68 H68B . 0.9900 ?

loop_
_geom_torsion_atom_site_label_1
_geom_torsion_atom_site_label_2
_geom_torsion_atom_site_label_3
_geom_torsion_atom_site_label_4
_geom_torsion_site_symmetry_1
_geom_torsion_site_symmetry_2
_geom_torsion_site_symmetry_3
_geom_torsion_site_symmetry_4
_geom_torsion
_geom_torsion_publ_flag
Ce1 O2 C11 C12 . . . . -172.83(14) ?
Ce1 O2 C11 C10 . . . . 7.6(2) ?
Ce1 O2 C14 C13 . . . . 172.08(14) ?
Ce1 O6 C39 C38 . . . . -3.4(2) ?
Ce1 O6 C39 C40 . . . . 175.87(14) ?
Ce1 O6 C42 C41 . . . . -175.38(15) ?
Ce1 O3 C21 C20 . . . . -177.36(15) ?
Ce1 O3 C18 C17 . . . . -0.8(2) ?
Ce1 O3 C18 C19 . . . . 178.11(16) ?
Ce1 O5 C32 C31 . . . . 1.7(2) ?
Ce1 O5 C32 C33 . . . . -178.97(16) ?
Ce1 O5 C35 C34 . . . . 178.95(16) ?
Ce1 O4 C28 C27 . . . . -172.82(14) ?
Ce1 O4 C25 C24 . . . . -7.5(2) ?
Ce1 O4 C25 C26 . . . . 173.67(14) ?
Ce1 O1 C7 C6 . . . . -173.24(16) ?
Ce1 O1 C4 C3 . . . . -6.2(2) ?
Ce1 O1 C4 C5 . . . . 174.40(16) ?
Ce1 N4 N3 C8 . . . . 178.46(14) ?
Ce1 N4 N3 B1 . . . . -1.5(3) ?
Ce1 N4 C10 C11 . . . . 1.4(3) ?
Ce1 N4 C10 C9 . . . . -178.74(14) ?
Ce1 N10 N9 C29 . . . . 169.61(13) ?
Ce1 N10 N9 B2 . . . . -8.8(2) ?
Ce1 N10 C31 C30 . . . . -169.78(13) ?
Ce1 N10 C31 C32 . . . . 9.8(3) ?
Ce1 N12 N11 C36 . . . . 179.60(14) ?
Ce1 N12 N11 B2 . . . . -3.0(3) ?
Ce1 N12 C38 C39 . . . . -0.8(3) ?
Ce1 N12 C38 C37 . . . . -179.49(14) ?
Ce1 N8 C24 C23 . . . . -174.50(14) ?
Ce1 N8 C24 C25 . . . . 5.9(3) ?
Ce1 N6 N5 C15 . . . . -173.11(16) ?
Ce1 N6 N5 B1 . . . . 5.3(3) ?
Ce1 N6 C17 C18 . . . . -8.0(3) ?
Ce1 N6 C17 C16 . . . . 173.16(17) ?
Ce1 N2 C3 C2 . . . . 177.50(15) ?
Ce1 N2 C3 C4 . . . . -2.6(3) ?
O2 C11 C12 C13 . . . . -0.8(2) ?
O2 C11 C10 N4 . . . . -6.0(3) ?
O2 C11 C10 C9 . . . . 174.2(2) ?
O2 C14 C13 C12 . . . . -0.6(3) ?
O6 C39 C38 N12 . . . . 2.8(3) ?
O6 C39 C38 C37 . . . . -178.8(2) ?
O6 C39 C40 C41 . . . . 0.3(3) ?
O3 C21 C20 C19 . . . . -0.4(3) ?
O3 C18 C19 C20 . . . . -0.4(3) ?
O5 C32 C33 C34 . . . . -0.4(3) ?
O5 C35 C34 C33 . . . . 0.2(3) ?
O4 C28 C27 C26 . . . . 0.4(3) ?
O1 C7 C6 C5 . . . . -0.1(3) ?
O1 C4 C5 C6 . . . . 0.0(3) ?
N4 N3 C8 C9 . . . . 0.4(3) ?
N4 N3 B1 N1 . . . . -58.3(2) ?
N4 N3 B1 N5 . . . . 61.2(2) ?
N4 C10 C9 C8 . . . . 0.2(3) ?
N10 N9 C29 C30 . . . . 0.4(2) ?
N10 N9 B2 N11 . . . . -54.5(2) ?
N10 N9 B2 N7 . . . . 64.6(2) ?
N10 C31 C30 C29 . . . . -0.3(2) ?
N10 C31 C32 O5 . . . . -7.0(3) ?
N10 C31 C32 C33 . . . . 173.8(3) ?
N12 N11 C36 C37 . . . . -0.5(2) ?
N12 N11 B2 N7 . . . . -58.2(2) ?
N12 N11 B2 N9 . . . . 61.2(2) ?
N12 C38 C37 C36 . . . . 0.2(2) ?
N3 N4 C10 C11 . . . . -179.84(18) ?
N3 N4 C10 C9 . . . . 0.0(2) ?
N3 C8 C9 C10 . . . . -0.3(3) ?
N11 N12 C38 C39 . . . . 178.13(18) ?
N11 N12 C38 C37 . . . . -0.5(2) ?
N7 N8 C24 C23 . . . . 0.7(2) ?
N7 N8 C24 C25 . . . . -178.97(18) ?
N1 N2 C3 C2 . . . . 0.2(2) ?
N1 N2 C3 C4 . . . . -179.93(19) ?
N1 C1 C2 C3 . . . . 0.3(3) ?
N8 N7 C22 C23 . . . . -0.1(3) ?
N8 N7 B2 N11 . . . . 61.5(2) ?
N8 N7 B2 N9 . . . . -58.1(2) ?
N8 C24 C23 C22 . . . . -0.7(3) ?
N8 C24 C25 O4 . . . . 1.8(3) ?
N8 C24 C25 C26 . . . . -179.8(2) ?
N9 N10 C31 C30 . . . . 0.5(2) ?
N9 N10 C31 C32 . . . . -179.90(18) ?
N9 C29 C30 C31 . . . . -0.1(2) ?
N6 N5 C15 C16 . . . . -0.3(3) ?
N6 N5 B1 N3 . . . . -62.9(2) ?
N6 N5 B1 N1 . . . . 56.4(2) ?
N6 C17 C18 O3 . . . . 5.3(3) ?
N6 C17 C18 C19 . . . . -173.2(3) ?
N6 C17 C16 C15 . . . . 0.4(3) ?
N2 N1 C1 C2 . . . . -0.2(3) ?
N2 N1 B1 N3 . . . . 56.3(2) ?
N2 N1 B1 N5 . . . . -62.5(2) ?
N2 C3 C2 C1 . . . . -0.3(3) ?
N2 C3 C4 O1 . . . . 5.9(3) ?
N2 C3 C4 C5 . . . . -175.0(3) ?
N5 N6 C17 C18 . . . . 178.24(19) ?
N5 N6 C17 C16 . . . . -0.6(3) ?
N5 C15 C16 C17 . . . . -0.1(3) ?
C43 C44 C45 C46 . . . . -0.5(3) ?
C43 C48 C47 C46 . . . . -1.4(3) ?
C44 C43 C48 C47 . . . . 1.9(3) ?
C44 C43 B3 C55 . . . . -139.8(2) ?
C44 C43 B3 C49 . . . . -23.1(3) ?
C44 C43 B3 C61 . . . . 97.5(2) ?
C44 C45 C46 C47 . . . . 1.2(3) ?
C55 C60 C59 C58 . . . . -0.4(4) ?
C55 C56 C57 C58 . . . . -0.6(5) ?
C11 O2 C14 C13 . . . . 0.1(2) ?
C11 C10 C9 C8 . . . . -180.0(2) ?
C60 C55 C56 C57 . . . . 0.8(4) ?
C60 C55 B3 C43 . . . . -164.8(2) ?
C60 C55 B3 C49 . . . . 73.6(2) ?
C60 C55 B3 C61 . . . . -46.8(3) ?
C60 C59 C58 C57 . . . . 0.6(4) ?
C31 N10 N9 C29 . . . . -0.6(2) ?
C31 N10 N9 B2 . . . . -178.93(17) ?
C31 C32 C33 C34 . . . . 178.8(2) ?
C1 N1 N2 Ce1 . . . . -177.23(14) ?
C1 N1 N2 C3 . . . . 0.0(2) ?
C1 N1 B1 N3 . . . . -121.5(2) ?
C1 N1 B1 N5 . . . . 119.7(2) ?
C14 O2 C11 C12 . . . . 0.4(2) ?
C14 O2 C11 C10 . . . . -179.16(17) ?
C14 C13 C12 C11 . . . . 0.8(3) ?
C48 C43 C44 C45 . . . . -1.0(3) ?
C48 C43 B3 C55 . . . . 45.5(3) ?
C48 C43 B3 C49 . . . . 162.13(19) ?
C48 C43 B3 C61 . . . . -77.2(2) ?
C49 C50 C51 C52 . . . . -0.2(4) ?
C49 C54 C53 C52 . . . . 0.9(5) ?
C39 O6 C42 C41 . . . . -0.2(3) ?
C39 C38 C37 C36 . . . . -178.3(2) ?
C24 C23 C22 N7 . . . . 0.5(3) ?
C23 C24 C25 O4 . . . . -177.7(2) ?
C23 C24 C25 C26 . . . . 0.7(4) ?
C22 N7 N8 Ce1 . . . . 174.74(14) ?
C22 N7 N8 C24 . . . . -0.4(2) ?
C22 N7 B2 N11 . . . . -115.3(2) ?
C22 N7 B2 N9 . . . . 125.1(2) ?
C61 C62 C63 C64 . . . . 0.6(3) ?
C12 C11 C10 N4 . . . . 174.5(2) ?
C12 C11 C10 C9 . . . . -5.3(4) ?
C62 C61 C66 C65 . . . . -0.8(3) ?
C62 C61 B3 C43 . . . . 102.4(2) ?
C62 C61 B3 C55 . . . . -19.7(3) ?
C62 C61 B3 C49 . . . . -136.0(2) ?
C62 C63 C64 C65 . . . . -0.9(3) ?
C10 N4 N3 C8 . . . . -0.3(2) ?
C10 N4 N3 B1 . . . . 179.77(18) ?
C10 C11 C12 C13 . . . . 178.7(2) ?
C29 N9 B2 N11 . . . . 127.5(2) ?
C29 N9 B2 N7 . . . . -113.4(2) ?
C42 O6 C39 C38 . . . . -179.34(18) ?
C42 O6 C39 C40 . . . . -0.1(2) ?
C42 C41 C40 C39 . . . . -0.4(3) ?
C45 C46 C47 C48 . . . . -0.3(3) ?
C63 C64 C65 C66 . . . . 0.4(3) ?
C30 C31 C32 O5 . . . . 172.5(2) ?
C30 C31 C32 C33 . . . . -6.7(4) ?
C28 O4 C25 C24 . . . . 178.30(18) ?
C28 O4 C25 C26 . . . . -0.5(2) ?
C64 C65 C66 C61 . . . . 0.5(4) ?
C17 N6 N5 C15 . . . . 0.6(3) ?
C17 N6 N5 B1 . . . . 178.97(19) ?
C17 C18 C19 C20 . . . . 178.1(3) ?
C3 C4 C5 C6 . . . . -179.2(3) ?
C59 C58 C57 C56 . . . . -0.2(5) ?
C38 N12 N11 C36 . . . . 0.6(2) ?
C38 N12 N11 B2 . . . . 178.08(18) ?
C38 C39 C40 C41 . . . . 179.3(2) ?
C38 C37 C36 N11 . . . . 0.2(2) ?
C27 C26 C25 O4 . . . . 0.7(3) ?
C27 C26 C25 C24 . . . . -177.7(2) ?
C56 C55 C60 C59 . . . . -0.3(3) ?
C56 C55 B3 C43 . . . . 20.9(3) ?
C56 C55 B3 C49 . . . . -100.8(3) ?
C56 C55 B3 C61 . . . . 138.9(2) ?
C21 O3 C18 C17 . . . . -178.72(19) ?
C21 O3 C18 C19 . . . . 0.2(3) ?
C21 C20 C19 C18 . . . . 0.5(3) ?
C15 N5 B1 N3 . . . . 115.2(3) ?
C15 N5 B1 N1 . . . . -125.5(2) ?
C66 C61 C62 C63 . . . . 0.3(3) ?
C66 C61 B3 C43 . . . . -72.1(2) ?
C66 C61 B3 C55 . . . . 165.8(2) ?
C66 C61 B3 C49 . . . . 49.6(3) ?
C40 C39 C38 N12 . . . . -176.2(2) ?
C40 C39 C38 C37 . . . . 2.2(4) ?
C40 C41 C42 O6 . . . . 0.4(3) ?
C32 O5 C35 C34 . . . . -0.4(3) ?
C32 C31 C30 C29 . . . . -179.8(2) ?
C32 C33 C34 C35 . . . . 0.2(3) ?
C8 N3 B1 N1 . . . . 121.7(2) ?
C8 N3 B1 N5 . . . . -118.8(2) ?
C36 N11 B2 N7 . . . . 118.7(2) ?
C36 N11 B2 N9 . . . . -121.8(2) ?
C50 C49 C54 C53 . . . . -1.5(4) ?
C50 C49 B3 C43 . . . . 145.8(2) ?
C50 C49 B3 C55 . . . . -92.9(2) ?
C50 C49 B3 C61 . . . . 28.7(3) ?
C50 C51 C52 C53 . . . . -0.5(4) ?
C25 O4 C28 C27 . . . . 0.0(2) ?
C25 C24 C23 C22 . . . . 178.9(2) ?
C25 C26 C27 C28 . . . . -0.7(3) ?
C2 C3 C4 O1 . . . . -174.3(2) ?
C2 C3 C4 C5 . . . . 4.9(4) ?
C18 O3 C21 C20 . . . . 0.2(3) ?
C18 C17 C16 C15 . . . . -178.3(2) ?
C54 C49 C50 C51 . . . . 1.1(4) ?
C54 C49 B3 C43 . . . . -40.0(3) ?
C54 C49 B3 C55 . . . . 81.3(3) ?
C54 C49 B3 C61 . . . . -157.1(2) ?
C54 C53 C52 C51 . . . . 0.2(5) ?
B3 C43 C44 C45 . . . . -176.0(2) ?
B3 C43 C48 C47 . . . . 177.1(2) ?
B3 C55 C60 C59 . . . . -175.2(2) ?
B3 C55 C56 C57 . . . . 175.5(3) ?
B3 C49 C50 C51 . . . . 175.7(2) ?
B3 C49 C54 C53 . . . . -176.1(3) ?
B3 C61 C62 C63 . . . . -174.4(2) ?
B3 C61 C66 C65 . . . . 174.1(2) ?
C7 O1 C4 C3 . . . . 179.36(19) ?
C7 O1 C4 C5 . . . . 0.0(3) ?
C4 O1 C7 C6 . . . . 0.0(3) ?
C4 C3 C2 C1 . . . . 179.8(2) ?
C4 C5 C6 C7 . . . . 0.1(3) ?
C16 C17 C18 O3 . . . . -176.1(2) ?
C16 C17 C18 C19 . . . . 5.4(5) ?
C35 O5 C32 C31 . . . . -178.86(19) ?
C35 O5 C32 C33 . . . . 0.5(3) ?
B2 N11 C36 C37 . . . . -177.7(2) ?
B2 N7 N8 Ce1 . . . . -2.6(3) ?
B2 N7 N8 C24 . . . . -177.68(18) ?
B2 N7 C22 C23 . . . . 177.0(2) ?
B2 N9 C29 C30 . . . . 178.61(19) ?
B1 N3 C8 C9 . . . . -179.6(2) ?
B1 N1 N2 Ce1 . . . . 4.6(3) ?
B1 N1 N2 C3 . . . . -178.16(18) ?
B1 N1 C1 C2 . . . . 177.8(2) ?
B1 N5 C15 C16 . . . . -178.6(2) ?
